data_7131726
loop_
_publ_author_name
'Ru, Hua-Yang'
'Wang, Zhao-Yang'
'Liu, Hua-Li'
'Zang, Shuang-Quan'

_publ_section_title
;
 Regulating structural asymmetry <i>via</i> fluorination engineering in
 hybrid lead bromide perovskites.
;
_journal_issue 52
_journal_name_full 'Chemical communications (Cambridge, England)'
_journal_page_first 8111
_journal_page_last 8114
_journal_paper_doi 10.1039/d3cc02098c
_journal_volume 59
_journal_year 2023
_chemical_formula_moiety 'Br5 Pb, 3(C3 H10 N)'
_chemical_formula_sum 'C9 H30 Br5 N3 Pb'
_chemical_formula_weight 787.10
_chemical_name_systematic (C3H10N)3PbBr5
_space_group_crystal_system orthorhombic
_space_group_IT_number 19
_space_group_name_Hall 'P 2ac 2ab'
_space_group_name_H-M_alt 'P 21 21 21'
_atom_sites_solution_hydrogens geom
_atom_sites_solution_primary iterative
_audit_creation_date 2023-03-18
_audit_creation_method
;
Olex2 1.2
(compiled 2018.05.29 svn.r3508 for OlexSys, GUI svn.r5506)
;
_audit_update_record
;
2023-03-18 deposited with the CCDC.	2023-05-30 downloaded from the CCDC.
;
_cell_angle_alpha 90
_cell_angle_beta 90
_cell_angle_gamma 90
_cell_formula_units_Z 4
_cell_length_a 8.6172(3)
_cell_length_b 11.8062(5)
_cell_length_c 21.5472(9)
_cell_measurement_reflns_used 4980
_cell_measurement_temperature 200.00(10)
_cell_measurement_theta_max 28.7000
_cell_measurement_theta_min 2.7730
_cell_volume 2192.13(15)
_computing_cell_refinement 'CrysAlisPro 1.171.39.27b (Rigaku OD, 2015)'
_computing_data_collection 'CrysAlisPro 1.171.39.27b (Rigaku OD, 2015)'
_computing_data_reduction 'CrysAlisPro 1.171.39.27b (Rigaku OD, 2015)'
_computing_molecular_graphics 'Olex2 (Dolomanov et al., 2009)'
_computing_publication_material 'Olex2 (Dolomanov et al., 2009)'
_computing_structure_refinement 'ShelXL (Sheldrick, 2015)'
_computing_structure_solution 'olex2.solve (Bourhis et al., 2015)'
_diffrn_ambient_environment N~2~
_diffrn_ambient_temperature 200.00(10)
_diffrn_detector 'CCD plate'
_diffrn_measured_fraction_theta_full 1.000
_diffrn_measured_fraction_theta_max 0.893
_diffrn_measurement_details
;
List of Runs (angles in degrees, time in seconds):

  # Type    Start    End  Width  t~exp~   \w     \q     \k     \f   Frames
#--------------------------------------------------------------------------
  1  \w     17.00  97.00   0.50    0.80    --    7.30  82.00-120.00  160
  2  \w    -12.00  84.00   0.50    0.80    --    7.30  57.00-150.00  192
  3  \w    -27.00  -2.00   0.50    0.80    --    7.30  82.00-120.00   50
;
_diffrn_measurement_device 'four-circle diffractometer'
_diffrn_measurement_device_type 'XtaLAB AFC12 (RINC): Kappa single'
_diffrn_measurement_method '\w scans'
_diffrn_orient_matrix_type 'CrysAlisPro convention (1999,Acta A55,543-557)'
_diffrn_orient_matrix_UB_11 0.0020363000
_diffrn_orient_matrix_UB_12 0.0471881000
_diffrn_orient_matrix_UB_13 0.0203705000
_diffrn_orient_matrix_UB_21 -0.0236409000
_diffrn_orient_matrix_UB_22 -0.0352364000
_diffrn_orient_matrix_UB_23 0.0249087000
_diffrn_orient_matrix_UB_31 0.0788415000
_diffrn_orient_matrix_UB_32 -0.0117814000
_diffrn_orient_matrix_UB_33 0.0069543000
_diffrn_radiation_monochromator graphite
_diffrn_radiation_probe x-ray
_diffrn_radiation_type MoK\a
_diffrn_radiation_wavelength 0.71073
_diffrn_reflns_av_R_equivalents 0.0357
_diffrn_reflns_av_unetI/netI 0.0531
_diffrn_reflns_Laue_measured_fraction_full 1.000
_diffrn_reflns_Laue_measured_fraction_max 0.893
_diffrn_reflns_limit_h_max 9
_diffrn_reflns_limit_h_min -11
_diffrn_reflns_limit_k_max 16
_diffrn_reflns_limit_k_min -12
_diffrn_reflns_limit_l_max 28
_diffrn_reflns_limit_l_min -23
_diffrn_reflns_number 12421
_diffrn_reflns_point_group_measured_fraction_full 0.986
_diffrn_reflns_point_group_measured_fraction_max 0.841
_diffrn_reflns_theta_full 26.000
_diffrn_reflns_theta_max 28.874
_diffrn_reflns_theta_min 1.890
_diffrn_source 'fine-focus sealed X-ray tube'
_diffrn_source_type 'Enhance (Mo) X-ray Source'
_exptl_absorpt_coefficient_mu 16.802
_exptl_absorpt_correction_T_max 1.00000
_exptl_absorpt_correction_T_min 0.17576
_exptl_absorpt_correction_type multi-scan
_exptl_absorpt_process_details
;
CrysAlisPro 1.171.39.27b (Rigaku Oxford Diffraction, 2015)
Empirical absorption correction using spherical harmonics,
 implemented in SCALE3 ABSPACK scaling algorithm.
;
_exptl_crystal_colour 'clear colourless'
_exptl_crystal_colour_lustre clear
_exptl_crystal_colour_primary colourless
_exptl_crystal_density_diffrn 2.385
_exptl_crystal_description plate
_exptl_crystal_F_000 1448
_exptl_crystal_size_max 0.03
_exptl_crystal_size_mid 0.02
_exptl_crystal_size_min 0.02
_refine_diff_density_max 1.349
_refine_diff_density_min -2.151
_refine_diff_density_rms 0.553
_refine_ls_abs_structure_details
;
 Flack x determined using 1567 quotients [(I+)-(I-)]/[(I+)+(I-)]
 (Parsons, Flack and Wagner, Acta Cryst. B69 (2013) 249-259).
;
_refine_ls_abs_structure_Flack -0.014(7)
_refine_ls_extinction_method none
_refine_ls_goodness_of_fit_ref 1.160
_refine_ls_hydrogen_treatment constr
_refine_ls_matrix_type full
_refine_ls_number_parameters 181
_refine_ls_number_reflns 4853
_refine_ls_number_restraints 34
_refine_ls_restrained_S_all 1.163
_refine_ls_R_factor_all 0.0470
_refine_ls_R_factor_gt 0.0353
_refine_ls_shift/su_max 0.000
_refine_ls_shift/su_mean 0.000
_refine_ls_structure_factor_coef Fsqd
_refine_ls_weighting_details 'w=1/[\s^2^(Fo^2^)+(0.0640P)^2^] where P=(Fo^2^+2Fc^2^)/3'
_refine_ls_weighting_scheme calc
_refine_ls_wR_factor_gt 0.0891
_refine_ls_wR_factor_ref 0.1142
_reflns_Friedel_coverage 0.664
_reflns_Friedel_fraction_full 0.966
_reflns_Friedel_fraction_max 0.772
_reflns_number_gt 4294
_reflns_number_total 4853
_reflns_threshold_expression 'I > 2\s(I)'
_cod_data_source_file d3cc02098c2.cif
_cod_data_source_block hy
_cod_depositor_comments 'Adding full bibliography for 7131726--7131728.cif.'
_cod_database_code 7131726
_shelx_shelxl_version_number 2016/4
_chemical_oxdiff_usercomment ' '
_shelx_space_group_comment
;
The symmetry employed for this shelxl refinement is uniquely defined
by the following loop, which should always be used as a source of
symmetry information in preference to the above space-group names.
They are only intended as comments.
;
_shelx_estimated_absorpt_t_max 0.730
_shelx_estimated_absorpt_t_min 0.633
_reflns_odcompleteness_completeness 99.88
_reflns_odcompleteness_iscentric 1
_reflns_odcompleteness_theta 26.32
_olex2_refinement_description
;
1. Fixed Uiso
 At 1.2 times of:
  All C(H) groups, All N(H,H,H) groups, All N(H,H,H,H,H,H) groups
 At 1.5 times of:
  All C(H,H,H) groups, All C(H,H,H,H,H,H) groups
2. Restrained distances
 N3-C9A = N3-C9B = N2-C5 = N1-C2
 1.48 with sigma of 0.01
3. Uiso/Uaniso restraints and constraints
Uanis(C5) \\sim Ueq, Uanis(N2) \\sim Ueq, Uanis(N3) \\sim Ueq: with sigma of
0.01 and sigma for terminal atoms of 0.02
Uanis(C5) \\sim Ueq, Uanis(N2) \\sim Ueq, Uanis(C6) \\sim Ueq: with sigma of
0.01 and sigma for terminal atoms of 0.02
Uanis(N2) \\sim Ueq, Uanis(C5) \\sim Ueq: with sigma of 0.01 and sigma for
terminal atoms of 0.02
Uanis(C9B) \\sim Ueq: with sigma of 0.001 and sigma for terminal atoms of 0.002
4. Others
 Fixed Sof: H8BD(0.5) H8BE(0.5) H8BF(0.5) H8AA(0.5) H8AB(0.5) H8AC(0.5)
 H3BD(0.5) H3BE(0.5) H3BF(0.5) H3AA(0.5) H3AB(0.5) H3AC(0.5) H7AA(0.5)
 H7AB(0.5) H7AC(0.5) H7BE(0.5) H7BF(0.5) H7BD(0.5) C9B(0.5) H9B(0.5) C9A(0.5)
 H9A(0.5)
5.a Ternary CH refined with riding coordinates:
 C2(H2), C5(H5), C9B(H9B), C9A(H9A)
5.b Idealised Me refined as rotating group:
 C3(H3A,H3B,H3C), C8(H8BD,H8BE,H8BF), C8(H8AA,H8AB,H8AC), N1(H1A,H1B,H1C),
 C4(H4A,H4B,H4C), C1(H1D,H1E,H1F), N3(H3BD,H3BE,H3BF), N3(H3AA,H3AB,H3AC),
 C7(H7AA,H7AB,H7AC), C7(H7BE,H7BF,H7BD), C6(H6A,H6B,H6C), N2(H2A,H2B,H2C)
;
_olex2_submission_special_instructions 'No special instructions were received'
_oxdiff_exptl_absorpt_empirical_details
;
Empirical correction (ABSPACK) includes:
- Absorption correction using spherical harmonics
- Frame scaling
;
_oxdiff_exptl_absorpt_empirical_full_max 3.663
_oxdiff_exptl_absorpt_empirical_full_min 0.684

loop_
_space_group_symop_operation_xyz
'x, y, z'
'-x+1/2, -y, z+1/2'
'-x, y+1/2, -z+1/2'
'x+1/2, -y+1/2, -z'

loop_
_atom_site_label
_atom_site_type_symbol
_atom_site_fract_x
_atom_site_fract_y
_atom_site_fract_z
_atom_site_U_iso_or_equiv
_atom_site_adp_type
_atom_site_occupancy
_atom_site_site_symmetry_order
_atom_site_calc_flag
_atom_site_refinement_flags_posn
_atom_site_refinement_flags_adp
_atom_site_refinement_flags_occupancy
_atom_site_disorder_assembly
_atom_site_disorder_group
Pb1 Pb 0.48834(5) 0.66329(4) 0.41423(2) 0.02207(15) Uani 1 1 d . . . . .
Br5 Br 0.77749(16) 0.57590(13) 0.34827(7) 0.0303(3) Uani 1 1 d . . . . .
Br3 Br 0.22957(16) 0.77710(12) 0.48391(6) 0.0299(3) Uani 1 1 d . . . . .
Br2 Br 0.41872(17) 0.46498(12) 0.49152(8) 0.0357(4) Uani 1 1 d . . . . .
Br4 Br 0.5440(2) 0.90644(14) 0.36497(8) 0.0401(4) Uani 1 1 d . . . . .
Br1 Br 0.2559(2) 0.58236(18) 0.32669(8) 0.0484(5) Uani 1 1 d . . . . .
C3 C 0.0278(15) 0.5190(10) 0.4737(6) 0.022(3) Uani 1 1 d . . . . .
H3A H 0.136083 0.532349 0.461879 0.033 Uiso 1 1 calc GR . . . .
H3B H 0.004838 0.559695 0.512246 0.033 Uiso 1 1 calc GR . . . .
H3C H -0.040877 0.546115 0.440645 0.033 Uiso 1 1 calc GR . . . .
C8 C 0.9351(16) 0.8513(12) 0.3793(6) 0.025(3) Uani 1 1 d . . . . .
H8BD H 0.827170 0.861825 0.366203 0.037 Uiso 0.5 1 calc GR . P A 2
H8BE H 0.951816 0.889299 0.419162 0.037 Uiso 0.5 1 calc GR . P A 2
H8BF H 0.956753 0.770176 0.383777 0.037 Uiso 0.5 1 calc GR . P A 2
H8AA H 0.894247 0.777039 0.367136 0.037 Uiso 0.5 1 calc GR . P B 1
H8AB H 0.860593 0.889122 0.406677 0.037 Uiso 0.5 1 calc GR . P B 1
H8AC H 1.033819 0.841284 0.401216 0.037 Uiso 0.5 1 calc GR . P B 1
N1 N 0.039(2) 0.3315(13) 0.4246(7) 0.069(5) Uani 1 1 d D . . . .
H1A H -0.039606 0.341598 0.396987 0.083 Uiso 1 1 calc GR . . . .
H1B H 0.050620 0.256277 0.432608 0.083 Uiso 1 1 calc GR . . . .
H1C H 0.128709 0.359426 0.408384 0.083 Uiso 1 1 calc GR . . . .
C4 C 0.4696(18) 0.8920(13) 0.2135(7) 0.034(4) Uani 1 1 d . . . . .
H4A H 0.497786 0.878671 0.256949 0.051 Uiso 1 1 calc GR . . . .
H4B H 0.362265 0.919147 0.211266 0.051 Uiso 1 1 calc GR . . . .
H4C H 0.539170 0.948936 0.195630 0.051 Uiso 1 1 calc GR . . . .
C1 C -0.161(2) 0.3762(15) 0.5080(10) 0.051(5) Uani 1 1 d . . . . .
H1D H -0.167727 0.406817 0.550150 0.077 Uiso 1 1 calc GR . . . .
H1E H -0.185654 0.295193 0.508628 0.077 Uiso 1 1 calc GR . . . .
H1F H -0.234378 0.415889 0.481005 0.077 Uiso 1 1 calc GR . . . .
C2 C 0.002(2) 0.3925(10) 0.4835(6) 0.035(3) Uani 1 1 d D . . . .
H2 H 0.076241 0.366131 0.516129 0.042 Uiso 1 1 calc R . . . .
N3 N 1.008(3) 0.8469(16) 0.2713(8) 0.087(6) Uani 1 1 d D U . . .
H3BD H 1.091382 0.853895 0.245883 0.105 Uiso 0.5 1 calc GR . P C 2
H3BE H 0.924140 0.881152 0.253618 0.105 Uiso 0.5 1 calc GR . P C 2
H3BF H 0.986582 0.772154 0.277407 0.105 Uiso 0.5 1 calc GR . P C 2
H3AA H 1.018034 0.887901 0.235837 0.105 Uiso 0.5 1 calc GR . P D 1
H3AB H 0.934153 0.792477 0.265792 0.105 Uiso 0.5 1 calc GR . P D 1
H3AC H 1.099936 0.813597 0.280847 0.105 Uiso 0.5 1 calc GR . P D 1
C7 C 1.044(3) 1.0221(18) 0.3334(10) 0.083(8) Uani 1 1 d . . . . .
H7AA H 0.994240 1.064429 0.367207 0.124 Uiso 0.5 1 calc GR . P E 1
H7AB H 1.044496 1.068551 0.295743 0.124 Uiso 0.5 1 calc GR . P E 1
H7AC H 1.150576 1.003345 0.345139 0.124 Uiso 0.5 1 calc GR . P E 1
H7BE H 1.046471 1.052093 0.291046 0.124 Uiso 0.5 1 calc GR . P F 2
H7BF H 1.135911 1.047727 0.356092 0.124 Uiso 0.5 1 calc GR . P F 2
H7BD H 0.950253 1.049539 0.354556 0.124 Uiso 0.5 1 calc GR . P F 2
C6 C 0.624(2) 0.7133(19) 0.1931(10) 0.069(6) Uani 1 1 d . U . . .
H6A H 0.718707 0.751979 0.180082 0.104 Uiso 1 1 calc GR . . . .
H6B H 0.613150 0.641888 0.170310 0.104 Uiso 1 1 calc GR . . . .
H6C H 0.628549 0.697532 0.237755 0.104 Uiso 1 1 calc GR . . . .
C5 C 0.483(3) 0.789(2) 0.1795(14) 0.099(8) Uani 1 1 d D U . . .
H5 H 0.519538 0.821415 0.139191 0.119 Uiso 1 1 calc R . . . .
N2 N 0.337(3) 0.741(2) 0.1582(14) 0.136(10) Uani 1 1 d D U . . .
H2A H 0.354165 0.695170 0.125011 0.163 Uiso 1 1 calc GR . . . .
H2B H 0.271381 0.798126 0.146873 0.163 Uiso 1 1 calc GR . . . .
H2C H 0.292586 0.700211 0.189371 0.163 Uiso 1 1 calc GR . . . .
C9B C 1.042(4) 0.901(3) 0.3315(11) 0.035(8) Uani 0.5 1 d D U P G 2
H9B H 1.148576 0.875912 0.343135 0.042 Uiso 0.5 1 calc R . P G 2
C9A C 0.961(4) 0.922(2) 0.3224(10) 0.030(7) Uani 0.5 1 d D . P G 1
H9A H 0.854501 0.948620 0.310487 0.036 Uiso 0.5 1 calc R . P G 1

loop_
_atom_site_aniso_label
_atom_site_aniso_U_11
_atom_site_aniso_U_22
_atom_site_aniso_U_33
_atom_site_aniso_U_23
_atom_site_aniso_U_13
_atom_site_aniso_U_12
Pb1 0.0214(2) 0.0209(2) 0.0239(3) -0.0021(2) -0.0007(2) 0.0001(2)
Br5 0.0273(7) 0.0292(8) 0.0343(8) -0.0079(7) 0.0041(6) -0.0004(6)
Br3 0.0291(7) 0.0258(7) 0.0347(8) -0.0041(6) 0.0087(6) 0.0042(6)
Br2 0.0380(8) 0.0222(7) 0.0469(9) 0.0053(7) -0.0100(7) -0.0003(6)
Br4 0.0517(10) 0.0314(8) 0.0371(8) 0.0081(7) 0.0028(7) 0.0028(7)
Br1 0.0467(10) 0.0623(12) 0.0362(9) -0.0037(9) -0.0161(8) -0.0098(9)
C3 0.025(6) 0.008(5) 0.033(7) 0.001(5) 0.003(6) -0.001(5)
C8 0.031(7) 0.028(8) 0.014(6) 0.008(6) 0.002(5) -0.007(6)
N1 0.066(10) 0.039(9) 0.104(15) 0.011(9) -0.007(10) 0.002(9)
C4 0.038(8) 0.033(8) 0.030(8) -0.003(6) -0.015(7) 0.003(7)
C1 0.042(9) 0.040(10) 0.072(13) 0.010(10) 0.006(9) -0.005(8)
C2 0.048(9) 0.018(7) 0.040(8) 0.007(6) 0.014(8) -0.004(7)
N3 0.112(11) 0.083(10) 0.067(9) -0.003(8) 0.008(9) -0.002(10)
C7 0.15(2) 0.045(12) 0.055(13) -0.012(10) 0.013(14) -0.040(15)
C6 0.063(12) 0.051(11) 0.093(14) -0.006(11) -0.034(11) 0.009(10)
C5 0.083(12) 0.094(12) 0.119(13) -0.012(11) -0.035(10) 0.012(10)
N2 0.133(18) 0.106(18) 0.17(2) -0.038(16) -0.044(16) 0.020(16)
C9B 0.035(8) 0.035(8) 0.035(8) 0.0000(13) 0.0000(13) 0.0001(13)
C9A 0.027(15) 0.039(18) 0.024(15) 0.020(13) 0.003(12) 0.015(13)

loop_
_atom_type_symbol
_atom_type_description
_atom_type_scat_dispersion_real
_atom_type_scat_dispersion_imag
_atom_type_scat_source
C C 0.0033 0.0016 'International Tables Vol C Tables 4.2.6.8 and 6.1.1.4'
H H 0.0000 0.0000 'International Tables Vol C Tables 4.2.6.8 and 6.1.1.4'
Br Br -0.2901 2.4595 'International Tables Vol C Tables 4.2.6.8 and 6.1.1.4'
N N 0.0061 0.0033 'International Tables Vol C Tables 4.2.6.8 and 6.1.1.4'
Pb Pb -3.3944 10.1111 'International Tables Vol C Tables 4.2.6.8 and 6.1.1.4'

loop_
_geom_angle_atom_site_label_1
_geom_angle_atom_site_label_2
_geom_angle_atom_site_label_3
_geom_angle
_geom_angle_site_symmetry_1
_geom_angle_site_symmetry_3
_geom_angle_publ_flag
Br5 Pb1 Br3 81.89(4) . 4_566 ?
Br5 Pb1 Br4 91.56(5) . . ?
Br3 Pb1 Br5 172.18(4) . . ?
Br3 Pb1 Br3 92.422(15) . 4_566 ?
Br3 Pb1 Br4 82.63(4) . . ?
Br2 Pb1 Br5 99.30(4) . . ?
Br2 Pb1 Br3 85.50(4) . . ?
Br2 Pb1 Br3 85.21(4) . 4_566 ?
Br2 Pb1 Br4 164.84(5) . . ?
C9Bb C8 H8BD 109.5 . . ?
C9Bb C8 H8BE 109.5 . . ?
H8BDb C8 H8BE 109.5 . . ?
C9Bb C8 H8BF 109.5 . . ?
H8BDb C8 H8BF 109.5 . . ?
H8BEb C8 H8BF 109.5 . . ?
C9Aa C8 H8AA 109.5 . . ?
H8AAa C8 H8AB 109.5 . . ?
C9Aa C8 H8AB 109.5 . . ?
H8ABa C8 H8AC 109.5 . . ?
H8AAa C8 H8AC 109.5 . . ?
C9Aa C8 H8AC 109.5 . . ?
C9Bb N3 H3BD 109.5 . . ?
C9Bb N3 H3BE 109.5 . . ?
Br4 Pb1 Br3 85.90(4) . 4_566 ?
Br1 Pb1 Br5 98.58(5) . . ?
Br1 Pb1 Br3 173.19(5) . 4_566 ?
Br1 Pb1 Br3 87.71(5) . . ?
Br1 Pb1 Br2 88.01(5) . . ?
Br1 Pb1 Br4 100.87(5) . . ?
Pb1 Br3 Pb1 162.10(5) . 4_466 ?
H3BDb N3 H3BE 109.5 . . ?
C9Bb N3 H3BF 109.5 . . ?
H3BEb N3 H3BF 109.5 . . ?
H3A C3 H3B 109.5 . . ?
H3BDb N3 H3BF 109.5 . . ?
H3A C3 H3C 109.5 . . ?
H3B C3 H3C 109.5 . . ?
C2 C3 H3A 109.5 . . ?
C2 C3 H3B 109.5 . . ?
C2 C3 H3C 109.5 . . ?
H1A N1 H1B 109.5 . . ?
H1A N1 H1C 109.5 . . ?
H1B N1 H1C 109.5 . . ?
C9Aa N3 H3AA 109.5 . . ?
C9Aa N3 H3AB 109.5 . . ?
H3AAa N3 H3AB 109.5 . . ?
C9Aa N3 H3AC 109.5 . . ?
H3ABa N3 H3AC 109.5 . . ?
H3AAa N3 H3AC 109.5 . . ?
C9Aa C7 H7AA 109.5 . . ?
H7AAa C7 H7AB 109.5 . . ?
C9Aa C7 H7AB 109.5 . . ?
C9Aa C7 H7AC 109.5 . . ?
H7AAa C7 H7AC 109.5 . . ?
H7ABa C7 H7AC 109.5 . . ?
C9Bb C7 H7BE 109.5 . . ?
H7BEb C7 H7BF 109.5 . . ?
C9Bb C7 H7BF 109.5 . . ?
H7BEb C7 H7BD 109.5 . . ?
C9Bb C7 H7BD 109.5 . . ?
H7BFb C7 H7BD 109.5 . . ?
C8 C9Bb H9B 106.0 . . ?
C8 C9Aa H9A 104.4 . . ?
C2 N1 H1A 109.5 . . ?
C2 N1 H1B 109.5 . . ?
C2 N1 H1C 109.5 . . ?
H4A C4 H4B 109.5 . . ?
H4A C4 H4C 109.5 . . ?
H4B C4 H4C 109.5 . . ?
C5 C4 H4A 109.5 . . ?
C5 C4 H4B 109.5 . . ?
C5 C4 H4C 109.5 . . ?
H1D C1 H1E 109.5 . . ?
H1D C1 H1F 109.5 . . ?
H1E C1 H1F 109.5 . . ?
C2 C1 H1D 109.5 . . ?
C2 C1 H1E 109.5 . . ?
C2 C1 H1F 109.5 . . ?
C3 C2 H2 108.0 . . ?
N1 C2 C3 108.8(11) . . ?
N1 C2 C1 115.7(15) . . ?
N1 C2 H2 108.0 . . ?
C1 C2 C3 108.0(12) . . ?
C1 C2 H2 108.0 . . ?
H6A C6 H6B 109.5 . . ?
H6A C6 H6C 109.5 . . ?
H6B C6 H6C 109.5 . . ?
C5 C6 H6A 109.5 . . ?
C5 C6 H6B 109.5 . . ?
C5 C6 H6C 109.5 . . ?
C4 C5 C6 117.8(18) . . ?
C4 C5 H5 98.3 . . ?
C4 C5 N2 115(2) . . ?
N3 C9Bb C8 108(2) . . ?
N3 C9Aa C8 108.3(19) . . ?
N3 C9Bb H9B 106.0 . . ?
N3 C9Aa H9A 104.4 . . ?
C7 C9Aa C8 114.0(19) . . ?
C7 C9Bb C8 112(2) . . ?
C7 C9Aa N3 120(2) . . ?
C7 C9Bb N3 117(3) . . ?
C7 C9Bb H9B 106.0 . . ?
C7 C9Aa H9A 104.4 . . ?
C6 C5 H5 98.3 . . ?
N2 C5 C6 121(2) . . ?
N2 C5 H5 98.3 . . ?
C5 N2 H2A 109.5 . . ?
C5 N2 H2B 109.5 . . ?
C5 N2 H2C 109.5 . . ?
H2A N2 H2B 109.5 . . ?
H2A N2 H2C 109.5 . . ?
H2B N2 H2C 109.5 . . ?

loop_
_geom_bond_atom_site_label_1
_geom_bond_atom_site_label_2
_geom_bond_distance
_geom_bond_site_symmetry_2
_geom_bond_publ_flag
Pb1 Br5 3.0485(15) . ?
Pb1 Br3 3.1037(14) 4_566 ?
Pb1 Br3 3.0054(14) . ?
Pb1 Br2 2.9352(16) . ?
Pb1 Br4 3.0979(17) . ?
Pb1 Br1 2.9124(17) . ?
C9Bb H9B 1.0000 . ?
C9Aa H9A 1.0000 . ?
Br3 Pb1 3.1037(14) 4_466 ?
C3 H3A 0.9800 . ?
C3 H3B 0.9800 . ?
C3 H3C 0.9800 . ?
C3 C2 1.524(17) . ?
C8 H8BD 0.9800 . ?
C8 H8BE 0.9800 . ?
C8 H8BF 0.9800 . ?
C8 H8AA 0.9800 . ?
C8 H8AB 0.9800 . ?
C8 H8AC 0.9800 . ?
C8 C9B 1.50(4) . ?
C8 C9A 1.50(3) . ?
N1 H1A 0.9100 . ?
N1 H1B 0.9100 . ?
N1 H1C 0.9100 . ?
N1 C2 1.494(11) . ?
C4 H4A 0.9800 . ?
C4 H4B 0.9800 . ?
C4 H4C 0.9800 . ?
C4 C5 1.42(3) . ?
C1 H1D 0.9800 . ?
C1 H1E 0.9800 . ?
C1 H1F 0.9800 . ?
C1 C2 1.51(2) . ?
C2 H2 1.0000 . ?
N3 H3BD 0.9100 . ?
N3 H3BE 0.9100 . ?
N3 H3BF 0.9100 . ?
N3 H3AA 0.9100 . ?
N3 H3AB 0.9100 . ?
N3 H3AC 0.9100 . ?
N3 C9B 1.473(13) . ?
N3 C9A 1.471(13) . ?
C7 H7AA 0.9800 . ?
C7 H7AB 0.9800 . ?
C7 H7AC 0.9800 . ?
C7 H7BE 0.9800 . ?
C7 H7BF 0.9800 . ?
C7 H7BD 0.9800 . ?
C7 C9B 1.43(4) . ?
C7 C9A 1.40(4) . ?
C6 H6A 0.9800 . ?
C6 H6B 0.9800 . ?
C6 H6C 0.9800 . ?
C6 C5 1.53(3) . ?
C5 H5 1.0000 . ?
C5 N2 1.460(12) . ?
N2 H2A 0.9100 . ?
N2 H2B 0.9100 . ?
N2 H2C 0.9100 . ?
